data_4504717
loop_
_publ_author_name
'Burke, Nichola J.'
'Burrows, Andrew D.'
'Mahon, Mary F.'
'Warren, John E.'

_publ_section_title
;
 Incorporation of Dyes into Hydrogen-Bond Networks:&#x2009; The Structures
 and Properties of Guanidinium Sulfonate Derivatives Containing Ethyl
 Orange and 4-Aminoazobenzene-4&#x2018;-sulfonate
;
_journal_issue 2
_journal_name_full 'Crystal Growth &amp; Design'
_journal_page_first 546
_journal_paper_doi 10.1021/cg050499e
_journal_volume 6
_journal_year 2006
_chemical_formula_sum 'C17 H24 N6 O3 S'
_chemical_formula_weight 392.48
_chemical_name_systematic
;
 ?
;
_space_group_IT_number 14
_symmetry_cell_setting monoclinic
_symmetry_space_group_name_Hall '-P 2yn'
_symmetry_space_group_name_H-M 'P 1 21/n 1'
_atom_sites_solution_hydrogens geom
_atom_sites_solution_primary direct
_atom_sites_solution_secondary difmap
_audit_creation_method SHELXL-97
_cell_angle_alpha 90.00
_cell_angle_beta 95.489(2)
_cell_angle_gamma 90.00
_cell_formula_units_Z 4
_cell_length_a 7.6920(2)
_cell_length_b 31.9180(11)
_cell_length_c 7.7980(3)
_cell_measurement_reflns_used 27971
_cell_measurement_temperature 150(2)
_cell_measurement_theta_max 27.485
_cell_measurement_theta_min 2.910
_cell_volume 1905.73(11)
_computing_cell_refinement 'HKL Scalepack (Otwinowski & Minor 1997)'
_computing_data_collection 'Nonius COLLECT'
_computing_data_reduction 'Denzo & Scalepack (Otwinowski & Minor, 1997)'
_computing_molecular_graphics 'ORTEX (P.McArdle, 1995)'
_computing_publication_material 'SHELXL-97/2 (Sheldrick,1997)'
_computing_structure_refinement 'SHELXL-97 (Sheldrick, 1997)'
_computing_structure_solution 'SHELXS-97 (Sheldrick, 1990)'
_diffrn_ambient_temperature 150(2)
_diffrn_measured_fraction_theta_full 0.894
_diffrn_measured_fraction_theta_max 0.894
_diffrn_measurement_device_type KappaCCD
_diffrn_measurement_method KappaCCD
_diffrn_radiation_monochromator graphite
_diffrn_radiation_source 'fine-focus sealed tube'
_diffrn_radiation_type MoK\a
_diffrn_radiation_wavelength 0.71073
_diffrn_reflns_av_R_equivalents 0.1062
_diffrn_reflns_av_sigmaI/netI 0.1152
_diffrn_reflns_limit_h_max 9
_diffrn_reflns_limit_h_min -9
_diffrn_reflns_limit_k_max 41
_diffrn_reflns_limit_k_min -41
_diffrn_reflns_limit_l_max 9
_diffrn_reflns_limit_l_min -9
_diffrn_reflns_number 16394
_diffrn_reflns_theta_full 27.54
_diffrn_reflns_theta_max 27.54
_diffrn_reflns_theta_min 3.61
_exptl_absorpt_coefficient_mu 0.201
_exptl_absorpt_correction_T_max 0.9702
_exptl_absorpt_correction_T_min 0.8999
_exptl_absorpt_correction_type multi-scan
_exptl_absorpt_process_details
;
 ?
;
_exptl_crystal_colour Colourless
_exptl_crystal_density_diffrn 1.368
_exptl_crystal_density_method 'not measured'
_exptl_crystal_description Plate
_exptl_crystal_F_000 832
_exptl_crystal_size_max 0.50
_exptl_crystal_size_mid 0.50
_exptl_crystal_size_min 0.10
_refine_diff_density_max 0.398
_refine_diff_density_min -0.569
_refine_diff_density_rms 0.116
_refine_ls_extinction_coef 0.0060(16)
_refine_ls_extinction_expression Fc^*^=kFc[1+0.001xFc^2^\l^3^/sin(2\q)]^-1/4^
_refine_ls_extinction_method SHELXL
_refine_ls_goodness_of_fit_ref 1.024
_refine_ls_hydrogen_treatment constr
_refine_ls_matrix_type full
_refine_ls_number_parameters 248
_refine_ls_number_reflns 3919
_refine_ls_number_restraints 0
_refine_ls_restrained_S_all 1.024
_refine_ls_R_factor_all 0.1356
_refine_ls_R_factor_gt 0.0642
_refine_ls_shift/su_max 0.000
_refine_ls_shift/su_mean 0.000
_refine_ls_structure_factor_coef Fsqd
_refine_ls_weighting_details 'calc w=1/[\s^2^(Fo^2^)+(0.0574P)^2^+0.1706P] where P=(Fo^2^+2Fc^2^)/3'
_refine_ls_weighting_scheme calc
_refine_ls_wR_factor_gt 0.1118
_refine_ls_wR_factor_ref 0.1341
_reflns_number_gt 2251
_reflns_number_total 3919
_reflns_threshold_expression >2sigma(I)
_cod_data_source_file cg050499esi20050926_121833.cif
_cod_data_source_block c:\compound_1\k04njb3
_cod_depositor_comments
;
The following automatic conversions were performed:

'_symmetry_cell_setting' value 'Monoclinic' changed to 'monoclinic'
according to /home/saulius/struct/CIF-dictionaries/cif_core.dic
dictionary named 'cif_core.dic' version 2.4.1 from
2010-06-29.

'_exptl_absorpt_correction_type' value 'Multi-scan'
changed to 'multi-scan' according to
/home/saulius/struct/CIF-dictionaries/cif_core.dic dictionary named
'cif_core.dic' version 2.4.1 from 2010-06-29.

Automatic conversion script
Id: cif_fix_values 1715 2011-07-08 13:25:40Z adriana 
;
_cod_original_sg_symbol_H-M P21/n
_cod_database_code 4504717

loop_
_symmetry_equiv_pos_as_xyz
'x, y, z'
'-x+1/2, y+1/2, -z+1/2'
'-x, -y, -z'
'x-1/2, -y-1/2, z-1/2'

loop_
_atom_site_label
_atom_site_type_symbol
_atom_site_fract_x
_atom_site_fract_y
_atom_site_fract_z
_atom_site_U_iso_or_equiv
_atom_site_adp_type
_atom_site_occupancy
_atom_site_symmetry_multiplicity
_atom_site_calc_flag
_atom_site_refinement_flags
S1 S 1.20702(9) 0.17987(2) 0.39224(8) 0.0282(2) Uani 1 1 d .
O1 O 1.3058(2) 0.17702(6) 0.2415(2) 0.0335(5) Uani 1 1 d .
O2 O 1.1008(2) 0.21782(6) 0.3890(2) 0.0333(5) Uani 1 1 d .
O3 O 1.3220(2) 0.17611(6) 0.5517(2) 0.0301(5) Uani 1 1 d .
N1 N 1.2174(3) 0.20426(8) -0.1134(3) 0.0306(6) Uani 1 1 d .
H1A H 1.2501 0.1918 -0.0149 0.037 Uiso 1 1 calc R
H1B H 1.2465 0.1935 -0.2106 0.037 Uiso 1 1 calc R
N2 N 1.0812(3) 0.25530(7) 0.0305(3) 0.0338(6) Uani 1 1 d .
H2A H 1.1140 0.2428 0.1289 0.041 Uiso 1 1 calc R
H2B H 1.0195 0.2785 0.0293 0.041 Uiso 1 1 calc R
N3 N 1.0766(3) 0.25808(7) -0.2637(3) 0.0343(6) Uani 1 1 d .
H3B H 1.0156 0.2814 -0.2650 0.041 Uiso 1 1 calc R
H3A H 1.1056 0.2473 -0.3609 0.041 Uiso 1 1 calc R
N4 N 0.7409(3) 0.03101(8) 0.3409(3) 0.0287(6) Uani 1 1 d .
N5 N 0.5846(3) 0.03651(7) 0.2740(3) 0.0278(6) Uani 1 1 d .
N6 N 0.1741(3) -0.10826(7) 0.1704(3) 0.0259(6) Uani 1 1 d .
C1 C 1.1247(3) 0.23915(9) -0.1155(3) 0.0262(7) Uani 1 1 d .
C2 C 1.0636(3) 0.13692(9) 0.3823(3) 0.0228(6) Uani 1 1 d .
C3 C 0.8837(4) 0.14291(9) 0.3590(3) 0.0280(7) Uani 1 1 d .
H3 H 0.8370 0.1705 0.3533 0.034 Uiso 1 1 calc R
C4 C 0.7730(4) 0.10874(10) 0.3440(3) 0.0289(7) Uani 1 1 d .
H4 H 0.6504 0.1128 0.3248 0.035 Uiso 1 1 calc R
C5 C 0.8407(3) 0.06845(9) 0.3571(3) 0.0240(6) Uani 1 1 d .
C6 C 1.0206(4) 0.06242(9) 0.3864(3) 0.0293(7) Uani 1 1 d .
H6 H 1.0669 0.0349 0.4003 0.035 Uiso 1 1 calc R
C7 C 1.1315(4) 0.09667(9) 0.3951(3) 0.0274(7) Uani 1 1 d .
H7 H 1.2544 0.0926 0.4098 0.033 Uiso 1 1 calc R
C8 C 0.4855(3) -0.00068(9) 0.2559(3) 0.0238(7) Uani 1 1 d .
C9 C 0.3214(4) 0.00172(9) 0.1651(3) 0.0304(7) Uani 1 1 d .
H9 H 0.2795 0.0280 0.1211 0.036 Uiso 1 1 calc R
C10 C 0.2186(4) -0.03353(10) 0.1380(3) 0.0304(7) Uani 1 1 d .
H10 H 0.1061 -0.0309 0.0770 0.036 Uiso 1 1 calc R
C11 C 0.2755(3) -0.07296(9) 0.1979(3) 0.0249(7) Uani 1 1 d .
C12 C 0.4419(3) -0.07474(9) 0.2921(3) 0.0261(7) Uani 1 1 d .
H12 H 0.4846 -0.1008 0.3372 0.031 Uiso 1 1 calc R
C13 C 0.5426(3) -0.03953(9) 0.3196(3) 0.0260(7) Uani 1 1 d .
H13 H 0.6538 -0.0417 0.3835 0.031 Uiso 1 1 calc R
C14 C 0.0151(3) -0.10739(9) 0.0524(3) 0.0288(7) Uani 1 1 d .
H14A H -0.0031 -0.1354 -0.0005 0.035 Uiso 1 1 calc R
H14B H 0.0310 -0.0872 -0.0412 0.035 Uiso 1 1 calc R
C15 C -0.1463(3) -0.09539(10) 0.1373(4) 0.0354(8) Uani 1 1 d .
H15A H -0.1613 -0.1147 0.2324 0.053 Uiso 1 1 calc R
H15B H -0.2487 -0.0969 0.0525 0.053 Uiso 1 1 calc R
H15C H -0.1334 -0.0667 0.1819 0.053 Uiso 1 1 calc R
C16 C 0.2398(4) -0.14968(9) 0.2217(3) 0.0301(7) Uani 1 1 d .
H16A H 0.1399 -0.1682 0.2391 0.036 Uiso 1 1 calc R
H16B H 0.3127 -0.1474 0.3330 0.036 Uiso 1 1 calc R
C17 C 0.3474(4) -0.16935(10) 0.0892(4) 0.0394(8) Uani 1 1 d .
H17A H 0.2744 -0.1728 -0.0200 0.059 Uiso 1 1 calc R
H17B H 0.3906 -0.1968 0.1307 0.059 Uiso 1 1 calc R
H17C H 0.4466 -0.1511 0.0713 0.059 Uiso 1 1 calc R

loop_
_atom_site_aniso_label
_atom_site_aniso_U_11
_atom_site_aniso_U_22
_atom_site_aniso_U_33
_atom_site_aniso_U_23
_atom_site_aniso_U_13
_atom_site_aniso_U_12
S1 0.0386(5) 0.0226(4) 0.0231(4) 0.0014(3) 0.0020(3) -0.0055(4)
O1 0.0440(12) 0.0340(13) 0.0234(10) -0.0002(9) 0.0081(9) -0.0105(10)
O2 0.0467(12) 0.0185(13) 0.0340(11) -0.0002(8) 0.0008(9) -0.0026(9)
O3 0.0390(11) 0.0270(13) 0.0235(10) 0.0017(8) -0.0007(8) -0.0074(9)
N1 0.0388(14) 0.0304(16) 0.0228(13) 0.0009(11) 0.0039(10) 0.0041(12)
N2 0.0464(15) 0.0313(16) 0.0238(13) 0.0033(11) 0.0036(11) 0.0140(12)
N3 0.0484(15) 0.0299(16) 0.0255(14) 0.0039(11) 0.0075(11) 0.0154(12)
N4 0.0312(14) 0.0266(16) 0.0290(13) -0.0022(11) 0.0067(11) -0.0025(12)
N5 0.0319(14) 0.0244(15) 0.0278(13) -0.0012(10) 0.0069(11) -0.0030(12)
N6 0.0259(13) 0.0205(15) 0.0307(13) -0.0034(11) -0.0007(10) -0.0021(11)
C1 0.0295(16) 0.0214(18) 0.0277(17) -0.0016(14) 0.0032(13) 0.0005(14)
C2 0.0341(17) 0.0189(17) 0.0152(14) 0.0001(12) 0.0019(11) -0.0025(13)
C3 0.0357(18) 0.0242(18) 0.0250(15) -0.0004(13) 0.0074(13) 0.0028(14)
C4 0.0293(16) 0.0284(19) 0.0296(16) -0.0026(13) 0.0062(12) -0.0015(15)
C5 0.0325(17) 0.0212(18) 0.0190(14) 0.0004(12) 0.0051(12) -0.0042(14)
C6 0.0348(18) 0.0252(18) 0.0279(15) 0.0027(13) 0.0035(13) -0.0016(14)
C7 0.0300(16) 0.0265(19) 0.0247(15) 0.0032(13) -0.0023(12) 0.0008(14)
C8 0.0282(17) 0.0188(17) 0.0254(15) -0.0044(12) 0.0078(13) -0.0016(13)
C9 0.0335(17) 0.0223(18) 0.0354(17) 0.0025(13) 0.0036(13) 0.0039(14)
C10 0.0270(16) 0.031(2) 0.0320(16) 0.0009(14) -0.0031(12) 0.0017(15)
C11 0.0271(16) 0.0239(18) 0.0241(15) -0.0027(13) 0.0051(12) 0.0010(14)
C12 0.0331(17) 0.0172(16) 0.0283(15) 0.0034(12) 0.0048(13) 0.0029(13)
C13 0.0282(16) 0.0234(18) 0.0268(15) -0.0006(13) 0.0037(12) 0.0011(14)
C14 0.0314(17) 0.0304(19) 0.0247(15) -0.0011(13) 0.0026(13) -0.0023(13)
C15 0.0323(16) 0.040(2) 0.0350(16) 0.0018(15) 0.0082(13) -0.0005(15)
C16 0.0324(16) 0.0241(19) 0.0330(17) -0.0019(13) -0.0001(13) -0.0048(14)
C17 0.0492(19) 0.033(2) 0.0355(17) -0.0032(14) 0.0026(14) 0.0128(15)

loop_
_atom_type_symbol
_atom_type_description
_atom_type_scat_dispersion_real
_atom_type_scat_dispersion_imag
_atom_type_scat_source
C C 0.0033 0.0016 'International Tables Vol C Tables 4.2.6.8 and 6.1.1.4'
H H 0.0000 0.0000 'International Tables Vol C Tables 4.2.6.8 and 6.1.1.4'
N N 0.0061 0.0033 'International Tables Vol C Tables 4.2.6.8 and 6.1.1.4'
S S 0.1246 0.1234 'International Tables Vol C Tables 4.2.6.8 and 6.1.1.4'
O O 0.0106 0.0060 'International Tables Vol C Tables 4.2.6.8 and 6.1.1.4'

loop_
_geom_angle_atom_site_label_1
_geom_angle_atom_site_label_2
_geom_angle_atom_site_label_3
_geom_angle
O2 S1 O3 112.04(11)
O2 S1 O1 111.76(11)
O3 S1 O1 111.13(11)
O2 S1 C2 107.38(12)
O3 S1 C2 107.46(11)
O1 S1 C2 106.76(11)
N5 N4 C5 113.7(2)
N4 N5 C8 113.8(2)
C11 N6 C16 121.6(2)
C11 N6 C14 120.8(2)
C16 N6 C14 116.0(2)
N2 C1 N1 119.9(2)
N2 C1 N3 120.1(3)
N1 C1 N3 120.0(2)
C7 C2 C3 120.0(3)
C7 C2 S1 119.3(2)
C3 C2 S1 120.7(2)
C4 C3 C2 120.0(3)
C3 C4 C5 120.1(3)
C4 C5 C6 120.0(3)
C4 C5 N4 125.3(2)
C6 C5 N4 114.7(3)
C7 C6 C5 119.8(3)
C6 C7 C2 120.1(3)
C9 C8 C13 118.1(3)
C9 C8 N5 117.4(2)
C13 C8 N5 124.4(2)
C10 C9 C8 120.9(3)
C9 C10 C11 121.7(3)
N6 C11 C10 122.0(2)
N6 C11 C12 121.3(2)
C10 C11 C12 116.7(3)
C13 C12 C11 121.2(3)
C12 C13 C8 121.4(2)
N6 C14 C15 113.8(2)
N6 C16 C17 112.7(2)

loop_
_geom_bond_atom_site_label_1
_geom_bond_atom_site_label_2
_geom_bond_distance
S1 O2 1.4597(19)
S1 O3 1.4603(18)
S1 O1 1.4620(17)
S1 C2 1.757(3)
N1 C1 1.322(3)
N2 C1 1.322(3)
N3 C1 1.325(3)
N4 N5 1.276(3)
N4 C5 1.420(3)
N5 C8 1.410(3)
N6 C11 1.376(3)
N6 C16 1.458(3)
N6 C14 1.458(3)
C2 C7 1.387(4)
C2 C3 1.392(4)
C3 C4 1.381(4)
C4 C5 1.388(4)
C5 C6 1.394(4)
C6 C7 1.384(4)
C8 C9 1.389(4)
C8 C13 1.391(4)
C9 C10 1.380(4)
C10 C11 1.398(4)
C11 C12 1.415(3)
C12 C13 1.370(4)
C14 C15 1.511(4)
C16 C17 1.520(4)

loop_
_cod_related_entry_id
_cod_related_entry_database
_cod_related_entry_code
1 ChemSpider 30661471
